data_4321489
loop_
_publ_author_name
'Ruppa P. Kamalesh Babu'
'Kasani Aparna'
'Robert McDonald'
'Ronald G. Cavell'

_publ_section_title
;
 Dimeric Bridged and Chelated Alkali Metal (Li and Na)
 Bis(iminophosphorano)methanide Complexes with Contrasting Structures
;
_journal_name_full 'Inorganic Chemistry'
_journal_page_first 4981
_journal_page_last 4984
_journal_paper_doi 10.1021/ic991364z
_journal_volume 39
_journal_year 2000
_chemical_formula_sum 'C69 H86 Li2 N4 P4 Si4'
_chemical_formula_weight 1221.54
_chemical_name_systematic
; 
 ? 
;
_space_group_IT_number 14
_symmetry_cell_setting monoclinic
_symmetry_space_group_name_Hall '-P 2yn'
_symmetry_space_group_name_H-M 'P 1 21/n 1'
_atom_sites_solution_hydrogens geom
_atom_sites_solution_primary direct
_atom_sites_solution_secondary difmap
_audit_creation_method SHELXL-97
_cell_angle_alpha 90.00
_cell_angle_beta 91.086(2)
_cell_angle_gamma 90.00
_cell_formula_units_Z 4
_cell_length_a 13.5173(12)
_cell_length_b 21.335(2)
_cell_length_c 24.581(2)
_cell_measurement_reflns_used 6818
_cell_measurement_temperature 193(2)
_cell_volume 7087.7(11)
_computing_cell_refinement 'Bruker SMART'
_computing_data_collection 'Bruker SMART'
_computing_data_reduction 'Bruker SHELXTL'
_computing_molecular_graphics 'Bruker SHELXTL'
_computing_publication_material 'Bruker SHELXTL'
_computing_structure_refinement 'SHELXL-97 (Sheldrick, 1997)'
_computing_structure_solution 'SHELXS-97 (Sheldrick, 1990)'
_diffrn_ambient_temperature 193(2)
_diffrn_measured_fraction_theta_full 0.992
_diffrn_measured_fraction_theta_max 0.992
_diffrn_measurement_device_type 'CCD area detector'
_diffrn_measurement_method 'phi and omega scans'
_diffrn_radiation_monochromator graphite
_diffrn_radiation_source 'fine-focus rotating anode'
_diffrn_radiation_type MoK\a
_diffrn_radiation_wavelength 0.71073
_diffrn_reflns_av_R_equivalents 0.0858
_diffrn_reflns_av_sigmaI/netI 0.1105
_diffrn_reflns_limit_h_max 16
_diffrn_reflns_limit_h_min -13
_diffrn_reflns_limit_k_max 25
_diffrn_reflns_limit_k_min -22
_diffrn_reflns_limit_l_max 22
_diffrn_reflns_limit_l_min -30
_diffrn_reflns_number 32936
_diffrn_reflns_theta_full 25.78
_diffrn_reflns_theta_max 25.78
_diffrn_reflns_theta_min 1.26
_exptl_absorpt_coefficient_mu 0.215
_exptl_absorpt_correction_T_max 0.9621
_exptl_absorpt_correction_T_min 0.6401
_exptl_absorpt_correction_type none
_exptl_crystal_colour colorless
_exptl_crystal_density_diffrn 1.145
_exptl_crystal_density_method 'not measured'
_exptl_crystal_description fragment
_exptl_crystal_F_000 2600
_exptl_crystal_size_max 0.34
_exptl_crystal_size_mid 0.22
_exptl_crystal_size_min 0.18
_refine_diff_density_max 0.766
_refine_diff_density_min -0.516
_refine_diff_density_rms 0.066
_refine_ls_extinction_method none
_refine_ls_goodness_of_fit_ref 1.024
_refine_ls_hydrogen_treatment mixed
_refine_ls_matrix_type full
_refine_ls_number_parameters 721
_refine_ls_number_reflns 13485
_refine_ls_number_restraints 0
_refine_ls_restrained_S_all 1.024
_refine_ls_R_factor_all 0.1407
_refine_ls_R_factor_gt 0.0807
_refine_ls_shift/su_max 0.011
_refine_ls_shift/su_mean 0.001
_refine_ls_structure_factor_coef Fsqd
_refine_ls_weighting_details 'calc w=1/[\s^2^(Fo^2^)+(0.0932P)^2^+6.7197P] where P=(Fo^2^+2Fc^2^)/3'
_refine_ls_weighting_scheme calc
_refine_ls_wR_factor_gt 0.2042
_refine_ls_wR_factor_ref 0.2281
_reflns_number_gt 7569
_reflns_number_total 13485
_reflns_threshold_expression >2sigma(I)
_cod_data_source_file ic991364z_2.cif
_cod_data_source_block '[Li{?2-?N,?C,?N-CH(Ph2P=NSiMe3)2}]2'
_cod_database_code 4321489

loop_
_symmetry_equiv_pos_as_xyz
'x, y, z'
'-x+1/2, y+1/2, -z+1/2'
'-x, -y, -z'
'x-1/2, -y-1/2, z-1/2'

loop_
_atom_site_label
_atom_site_type_symbol
_atom_site_fract_x
_atom_site_fract_y
_atom_site_fract_z
_atom_site_U_iso_or_equiv
_atom_site_adp_type
_atom_site_occupancy
_atom_site_symmetry_multiplicity
_atom_site_calc_flag
_atom_site_refinement_flags
_atom_site_disorder_assembly
_atom_site_disorder_group
P1 P -0.05988(10) 0.26327(6) 0.37267(5) 0.0380(3) Uani 1 1 d . . .
P2 P -0.25870(10) 0.33497(7) 0.34055(5) 0.0456(4) Uani 1 1 d . . .
P3 P 0.01695(9) 0.43375(6) 0.21411(5) 0.0349(3) Uani 1 1 d . . .
P4 P -0.05850(9) 0.30926(6) 0.15417(5) 0.0343(3) Uani 1 1 d . . .
Si1 Si 0.15553(14) 0.29421(9) 0.38336(8) 0.0744(6) Uani 1 1 d . . .
Si2 Si -0.40524(12) 0.38809(8) 0.25896(6) 0.0557(4) Uani 1 1 d . . .
Si3 Si 0.11173(12) 0.50594(8) 0.30433(6) 0.0525(4) Uani 1 1 d . . .
Si4 Si -0.22472(13) 0.21241(7) 0.14809(6) 0.0566(4) Uani 1 1 d . . .
N1 N 0.0331(3) 0.30820(19) 0.37034(17) 0.0501(11) Uani 1 1 d . . .
N2 N -0.2952(3) 0.35857(19) 0.28242(15) 0.0447(10) Uani 1 1 d . . .
N3 N 0.0399(3) 0.44743(18) 0.27679(14) 0.0401(10) Uani 1 1 d . . .
N4 N -0.1602(3) 0.27735(18) 0.16789(15) 0.0396(10) Uani 1 1 d . . .
C1 C -0.1575(4) 0.2871(2) 0.33108(18) 0.0423(12) Uani 1 1 d . . .
H1 H -0.1548 0.2702 0.2954 0.051 Uiso 1 1 calc R . .
C2 C -0.0212(3) 0.3560(2) 0.20834(18) 0.0371(11) Uani 1 1 d . . .
H2 H -0.0216 0.3346 0.2422 0.045 Uiso 1 1 calc R . .
C11 C -0.0297(3) 0.1852(2) 0.34936(18) 0.0357(11) Uani 1 1 d . . .
C12 C -0.0074(5) 0.1768(3) 0.2949(2) 0.0599(16) Uani 1 1 d . . .
H12 H -0.0148 0.2109 0.2703 0.072 Uiso 1 1 calc R . .
C13 C 0.0257(5) 0.1193(3) 0.2758(2) 0.0685(18) Uani 1 1 d . . .
H13 H 0.0437 0.1149 0.2388 0.082 Uiso 1 1 calc R . .
C14 C 0.0325(5) 0.0688(3) 0.3101(2) 0.0666(17) Uani 1 1 d . . .
H14 H 0.0540 0.0293 0.2969 0.080 Uiso 1 1 calc R . .
C15 C 0.0081(4) 0.0757(3) 0.3637(2) 0.0622(17) Uani 1 1 d . . .
H15 H 0.0120 0.0407 0.3875 0.075 Uiso 1 1 calc R . .
C16 C -0.0223(4) 0.1333(2) 0.3833(2) 0.0474(13) Uani 1 1 d . . .
H16 H -0.0384 0.1374 0.4206 0.057 Uiso 1 1 calc R . .
C17 C 0.1835(5) 0.2189(3) 0.4196(3) 0.090(2) Uani 1 1 d . . .
H17A H 0.1528 0.1840 0.3996 0.108 Uiso 1 1 calc R . .
H17B H 0.1569 0.2206 0.4564 0.108 Uiso 1 1 calc R . .
H17C H 0.2552 0.2127 0.4219 0.108 Uiso 1 1 calc R . .
C18 C 0.2100(8) 0.3572(4) 0.4267(4) 0.159(5) Uani 1 1 d . . .
H18A H 0.1992 0.3979 0.4091 0.191 Uiso 1 1 calc R . .
H18B H 0.2811 0.3499 0.4317 0.191 Uiso 1 1 calc R . .
H18C H 0.1782 0.3570 0.4622 0.191 Uiso 1 1 calc R . .
C19 C 0.2230(6) 0.2957(6) 0.3198(4) 0.148(5) Uani 1 1 d . . .
H19A H 0.1959 0.2638 0.2951 0.178 Uiso 1 1 calc R . .
H19B H 0.2931 0.2870 0.3273 0.178 Uiso 1 1 calc R . .
H19C H 0.2161 0.3371 0.3030 0.178 Uiso 1 1 calc R . .
C21 C -0.0972(4) 0.2516(2) 0.44314(19) 0.0502(14) Uani 1 1 d . . .
C22 C -0.1836(5) 0.2166(3) 0.4536(2) 0.0603(17) Uani 1 1 d . . .
H22 H -0.2191 0.1970 0.4246 0.072 Uiso 1 1 calc R . .
C23 C -0.2163(6) 0.2110(3) 0.5068(3) 0.094(3) Uani 1 1 d . . .
H23 H -0.2745 0.1879 0.5143 0.113 Uiso 1 1 calc R . .
C24 C -0.1628(9) 0.2397(5) 0.5486(3) 0.115(4) Uani 1 1 d . . .
H24 H -0.1847 0.2360 0.5850 0.138 Uiso 1 1 calc R . .
C25 C -0.0807(8) 0.2726(4) 0.5386(3) 0.108(3) Uani 1 1 d . . .
H25 H -0.0455 0.2922 0.5678 0.130 Uiso 1 1 calc R . .
C26 C -0.0461(6) 0.2786(3) 0.4854(2) 0.0745(19) Uani 1 1 d . . .
H26 H 0.0129 0.3014 0.4788 0.089 Uiso 1 1 calc R . .
C27 C -0.4413(5) 0.4609(3) 0.2961(2) 0.081(2) Uani 1 1 d . . .
H27A H -0.3870 0.4913 0.2949 0.097 Uiso 1 1 calc R . .
H27B H -0.4552 0.4506 0.3340 0.097 Uiso 1 1 calc R . .
H27C H -0.5006 0.4790 0.2787 0.097 Uiso 1 1 calc R . .
C28 C -0.3881(5) 0.4063(3) 0.1857(2) 0.0632(16) Uani 1 1 d . . .
H28A H -0.3332 0.4359 0.1820 0.076 Uiso 1 1 calc R . .
H28B H -0.4488 0.4250 0.1706 0.076 Uiso 1 1 calc R . .
H28C H -0.3731 0.3676 0.1660 0.076 Uiso 1 1 calc R . .
C29 C -0.5100(5) 0.3331(4) 0.2638(3) 0.089(2) Uani 1 1 d . . .
H29A H -0.5207 0.3226 0.3020 0.107 Uiso 1 1 calc R . .
H29B H -0.4952 0.2948 0.2435 0.107 Uiso 1 1 calc R . .
H29C H -0.5698 0.3526 0.2483 0.107 Uiso 1 1 calc R . .
C31 C -0.3597(4) 0.2971(3) 0.3766(2) 0.0581(16) Uani 1 1 d . . .
C32 C -0.4212(4) 0.3297(3) 0.4114(2) 0.072(2) Uani 1 1 d . . .
H32 H -0.4089 0.3728 0.4184 0.086 Uiso 1 1 calc R . .
C33 C -0.5003(6) 0.3000(4) 0.4360(3) 0.098(3) Uani 1 1 d . . .
H33 H -0.5418 0.3229 0.4597 0.118 Uiso 1 1 calc R . .
C34 C -0.5177(6) 0.2400(5) 0.4263(4) 0.112(3) Uani 1 1 d . . .
H34 H -0.5709 0.2200 0.4442 0.135 Uiso 1 1 calc R . .
C35 C -0.4601(6) 0.2049(4) 0.3904(3) 0.102(3) Uani 1 1 d . . .
H35 H -0.4743 0.1621 0.3831 0.123 Uiso 1 1 calc R . .
C36 C -0.3813(5) 0.2352(3) 0.3660(3) 0.077(2) Uani 1 1 d . . .
H36 H -0.3414 0.2126 0.3413 0.093 Uiso 1 1 calc R . .
C37 C 0.2468(4) 0.4952(3) 0.2928(2) 0.0724(19) Uani 1 1 d . . .
H37A H 0.2595 0.4972 0.2537 0.087 Uiso 1 1 calc R . .
H37B H 0.2679 0.4544 0.3071 0.087 Uiso 1 1 calc R . .
H37C H 0.2839 0.5285 0.3116 0.087 Uiso 1 1 calc R . .
C38 C 0.0929(5) 0.5060(4) 0.3786(2) 0.093(3) Uani 1 1 d . . .
H38A H 0.0222 0.5110 0.3858 0.111 Uiso 1 1 calc R . .
H38B H 0.1299 0.5408 0.3952 0.111 Uiso 1 1 calc R . .
H38C H 0.1164 0.4663 0.3941 0.111 Uiso 1 1 calc R . .
C39 C 0.0788(6) 0.5857(3) 0.2790(3) 0.094(2) Uani 1 1 d . . .
H39A H 0.0895 0.5878 0.2398 0.113 Uiso 1 1 calc R . .
H39B H 0.1204 0.6169 0.2976 0.113 Uiso 1 1 calc R . .
H39C H 0.0090 0.5942 0.2864 0.113 Uiso 1 1 calc R . .
C41 C -0.2211(4) 0.3979(3) 0.3861(2) 0.0500(14) Uani 1 1 d . . .
C42 C -0.2035(4) 0.4566(3) 0.3648(3) 0.0603(16) Uani 1 1 d . . .
H42 H -0.2146 0.4639 0.3270 0.072 Uiso 1 1 calc R . .
C43 C -0.1692(5) 0.5060(3) 0.3982(3) 0.0772(19) Uani 1 1 d . . .
H43 H -0.1575 0.5462 0.3831 0.093 Uiso 1 1 calc R . .
C44 C -0.1528(6) 0.4957(4) 0.4527(3) 0.090(2) Uani 1 1 d . . .
H44 H -0.1284 0.5285 0.4753 0.108 Uiso 1 1 calc R . .
C45 C -0.1718(6) 0.4377(4) 0.4743(3) 0.091(2) Uani 1 1 d . . .
H45 H -0.1607 0.4307 0.5121 0.109 Uiso 1 1 calc R . .
C46 C -0.2066(5) 0.3898(3) 0.4418(2) 0.074(2) Uani 1 1 d . . .
H46 H -0.2210 0.3504 0.4577 0.088 Uiso 1 1 calc R . .
C47 C -0.1531(6) 0.1384(3) 0.1595(3) 0.089(2) Uani 1 1 d . . .
H47A H -0.0903 0.1408 0.1403 0.107 Uiso 1 1 calc R . .
H47B H -0.1917 0.1027 0.1457 0.107 Uiso 1 1 calc R . .
H47C H -0.1397 0.1329 0.1986 0.107 Uiso 1 1 calc R . .
C48 C -0.3362(6) 0.2066(4) 0.1892(4) 0.123(4) Uani 1 1 d . . .
H48A H -0.3178 0.2104 0.2279 0.148 Uiso 1 1 calc R . .
H48B H -0.3681 0.1660 0.1827 0.148 Uiso 1 1 calc R . .
H48C H -0.3821 0.2404 0.1791 0.148 Uiso 1 1 calc R . .
C49 C -0.2585(9) 0.2117(5) 0.0746(3) 0.167(5) Uani 1 1 d . . .
H49A H -0.1985 0.2159 0.0531 0.200 Uiso 1 1 calc R . .
H49B H -0.3032 0.2468 0.0664 0.200 Uiso 1 1 calc R . .
H49C H -0.2916 0.1721 0.0655 0.200 Uiso 1 1 calc R . .
C51 C -0.0774(4) 0.4866(2) 0.18708(19) 0.0377(11) Uani 1 1 d . . .
C52 C -0.0937(4) 0.4994(2) 0.1319(2) 0.0435(12) Uani 1 1 d . . .
H52 H -0.0524 0.4809 0.1055 0.052 Uiso 1 1 calc R . .
C53 C -0.1696(4) 0.5389(3) 0.1153(2) 0.0537(14) Uani 1 1 d . . .
H53 H -0.1801 0.5472 0.0777 0.064 Uiso 1 1 calc R . .
C54 C -0.2301(4) 0.5663(3) 0.1529(3) 0.0646(17) Uani 1 1 d . . .
H54 H -0.2829 0.5925 0.1409 0.077 Uiso 1 1 calc R . .
C55 C -0.2150(4) 0.5560(3) 0.2079(3) 0.0659(17) Uani 1 1 d . . .
H55 H -0.2554 0.5759 0.2340 0.079 Uiso 1 1 calc R . .
C56 C -0.1390(4) 0.5159(2) 0.2241(2) 0.0511(14) Uani 1 1 d . . .
H56 H -0.1287 0.5081 0.2618 0.061 Uiso 1 1 calc R . .
C61 C 0.1249(4) 0.4498(3) 0.17334(18) 0.0445(13) Uani 1 1 d . . .
C62 C 0.1449(4) 0.5058(3) 0.1494(2) 0.0646(17) Uani 1 1 d . . .
H62 H 0.0992 0.5395 0.1518 0.077 Uiso 1 1 calc R . .
C63 C 0.2352(6) 0.5137(4) 0.1205(3) 0.085(2) Uani 1 1 d . . .
H63 H 0.2493 0.5520 0.1025 0.102 Uiso 1 1 calc R . .
C64 C 0.3019(6) 0.4640(5) 0.1193(3) 0.094(3) Uani 1 1 d . . .
H64 H 0.3622 0.4690 0.1005 0.113 Uiso 1 1 calc R . .
C65 C 0.2832(5) 0.4090(4) 0.1439(3) 0.089(2) Uani 1 1 d . . .
H65 H 0.3299 0.3758 0.1428 0.107 Uiso 1 1 calc R . .
C66 C 0.1969(4) 0.4018(3) 0.1704(2) 0.0631(16) Uani 1 1 d . . .
H66 H 0.1841 0.3629 0.1877 0.076 Uiso 1 1 calc R . .
C71 C -0.0632(4) 0.3533(2) 0.09052(18) 0.0367(11) Uani 1 1 d . . .
C72 C 0.0228(4) 0.3722(2) 0.06553(18) 0.0427(12) Uani 1 1 d . . .
H72 H 0.0854 0.3624 0.0816 0.051 Uiso 1 1 calc R . .
C73 C 0.0177(5) 0.4056(2) 0.0170(2) 0.0543(15) Uani 1 1 d . . .
H73 H 0.0769 0.4185 0.0000 0.065 Uiso 1 1 calc R . .
C74 C -0.0712(5) 0.4200(3) -0.0064(2) 0.0607(16) Uani 1 1 d . . .
H74 H -0.0740 0.4436 -0.0391 0.073 Uiso 1 1 calc R . .
C75 C -0.1579(5) 0.4001(3) 0.0175(2) 0.0579(15) Uani 1 1 d . . .
H75 H -0.2200 0.4087 0.0004 0.069 Uiso 1 1 calc R . .
C76 C -0.1536(4) 0.3675(2) 0.06635(19) 0.0461(13) Uani 1 1 d . . .
H76 H -0.2130 0.3550 0.0832 0.055 Uiso 1 1 calc R . .
C81 C 0.0382(4) 0.2521(2) 0.13935(19) 0.0444(13) Uani 1 1 d . . .
C82 C 0.1096(5) 0.2351(3) 0.1771(2) 0.0626(16) Uani 1 1 d . . .
H82 H 0.1128 0.2563 0.2111 0.075 Uiso 1 1 calc R . .
C83 C 0.1772(5) 0.1878(3) 0.1667(3) 0.089(2) Uani 1 1 d . . .
H83 H 0.2259 0.1767 0.1933 0.107 Uiso 1 1 calc R . .
C84 C 0.1728(6) 0.1571(3) 0.1173(3) 0.089(3) Uani 1 1 d . . .
H84 H 0.2177 0.1240 0.1103 0.107 Uiso 1 1 calc R . .
C85 C 0.1056(6) 0.1738(3) 0.0792(3) 0.077(2) Uani 1 1 d . . .
H85 H 0.1054 0.1537 0.0447 0.093 Uiso 1 1 calc R . .
C86 C 0.0365(5) 0.2201(2) 0.0895(2) 0.0574(15) Uani 1 1 d . . .
H86 H -0.0124 0.2302 0.0626 0.069 Uiso 1 1 calc R . .
Li1 Li -0.0136(7) 0.3763(4) 0.3202(3) 0.054(2) Uani 1 1 d . . .
Li2 Li -0.1845(6) 0.3320(4) 0.2349(3) 0.050(2) Uani 1 1 d . . .
C10S C 0.0271(11) 0.1059(7) 0.5379(6) 0.079(4) Uiso 0.50 1 d P . .
C11S C 0.0080(7) 0.0574(5) 0.5196(4) 0.109(3) Uiso 1 1 d . . .
C12S C -0.0781(6) 0.0366(4) 0.4929(3) 0.097(2) Uiso 1 1 d . . .
C13S C -0.0920(8) -0.0164(5) 0.4734(4) 0.129(3) Uiso 1 1 d . . .
C20S C 0.4057(11) 0.4871(7) 0.4313(6) 0.181(5) Uiso 1 1 d . . .
C21S C 0.4555(11) 0.4922(6) 0.4668(6) 0.072(4) Uiso 0.50 1 d P . .
C22S C 0.5595(8) 0.5253(4) 0.4713(5) 0.109(3) Uiso 1 1 d . . .
C23S C 0.6050(11) 0.5313(7) 0.5060(6) 0.078(4) Uiso 0.50 1 d P . .
C24S C 0.4848(14) 0.4824(8) 0.5608(7) 0.095(5) Uiso 0.50 1 d P . .

loop_
_atom_site_aniso_label
_atom_site_aniso_U_11
_atom_site_aniso_U_22
_atom_site_aniso_U_33
_atom_site_aniso_U_23
_atom_site_aniso_U_13
_atom_site_aniso_U_12
P1 0.0478(8) 0.0362(7) 0.0301(6) 0.0032(5) 0.0054(5) 0.0047(6)
P2 0.0470(8) 0.0524(8) 0.0379(7) 0.0128(6) 0.0143(6) 0.0166(7)
P3 0.0356(7) 0.0366(7) 0.0327(6) 0.0028(5) 0.0037(5) -0.0058(5)
P4 0.0413(7) 0.0306(7) 0.0312(6) 0.0014(5) 0.0066(5) 0.0009(5)
Si1 0.0641(12) 0.0805(13) 0.0776(12) 0.0271(10) -0.0286(9) -0.0272(10)
Si2 0.0457(9) 0.0702(11) 0.0514(9) 0.0194(8) 0.0073(7) 0.0166(8)
Si3 0.0515(10) 0.0571(10) 0.0489(9) -0.0109(7) -0.0021(7) -0.0103(8)
Si4 0.0692(11) 0.0506(9) 0.0496(9) 0.0042(7) -0.0087(8) -0.0241(8)
N1 0.060(3) 0.041(2) 0.049(3) 0.0057(19) -0.007(2) -0.007(2)
N2 0.041(2) 0.052(3) 0.041(2) 0.0122(19) 0.0058(19) 0.011(2)
N3 0.043(2) 0.045(2) 0.033(2) 0.0027(17) 0.0003(17) -0.0047(19)
N4 0.047(3) 0.036(2) 0.036(2) -0.0011(17) 0.0041(18) -0.0083(18)
C1 0.048(3) 0.049(3) 0.030(2) 0.009(2) 0.006(2) 0.018(2)
C2 0.042(3) 0.038(3) 0.031(2) 0.005(2) 0.003(2) -0.003(2)
C11 0.032(3) 0.036(3) 0.039(3) 0.004(2) 0.006(2) 0.003(2)
C12 0.089(5) 0.053(4) 0.039(3) 0.005(2) 0.013(3) 0.018(3)
C13 0.101(5) 0.063(4) 0.042(3) -0.003(3) 0.008(3) 0.023(4)
C14 0.082(5) 0.048(4) 0.070(4) -0.008(3) 0.018(3) 0.018(3)
C15 0.076(4) 0.043(3) 0.069(4) 0.015(3) 0.024(3) 0.020(3)
C16 0.056(3) 0.046(3) 0.040(3) 0.009(2) 0.007(2) 0.013(3)
C17 0.052(4) 0.093(5) 0.123(6) 0.031(5) -0.031(4) -0.008(4)
C18 0.158(9) 0.106(7) 0.209(11) 0.041(7) -0.135(8) -0.044(6)
C19 0.057(5) 0.268(14) 0.120(7) 0.080(8) 0.007(5) 0.000(7)
C21 0.068(4) 0.048(3) 0.035(3) 0.003(2) 0.008(3) 0.022(3)
C22 0.072(4) 0.054(3) 0.056(3) 0.024(3) 0.028(3) 0.023(3)
C23 0.123(7) 0.079(5) 0.082(5) 0.037(4) 0.066(5) 0.043(5)
C24 0.189(11) 0.107(7) 0.051(5) 0.013(5) 0.041(6) 0.071(7)
C25 0.177(10) 0.109(7) 0.038(4) -0.011(4) -0.003(5) 0.039(7)
C26 0.107(6) 0.077(5) 0.039(3) -0.004(3) 0.002(3) 0.022(4)
C27 0.081(5) 0.096(5) 0.064(4) 0.018(4) 0.007(3) 0.048(4)
C28 0.065(4) 0.070(4) 0.054(3) 0.015(3) -0.008(3) 0.009(3)
C29 0.046(4) 0.114(6) 0.108(6) 0.038(5) 0.002(4) 0.005(4)
C31 0.058(4) 0.062(4) 0.056(3) 0.030(3) 0.022(3) 0.019(3)
C32 0.064(4) 0.095(5) 0.056(3) 0.036(3) 0.028(3) 0.030(4)
C33 0.080(5) 0.113(7) 0.103(6) 0.062(5) 0.047(4) 0.045(5)
C34 0.058(5) 0.149(9) 0.131(7) 0.076(7) 0.036(5) 0.023(5)
C35 0.086(6) 0.093(6) 0.128(7) 0.058(5) 0.019(5) 0.007(5)
C36 0.061(4) 0.085(5) 0.087(5) 0.043(4) 0.019(3) 0.015(4)
C37 0.058(4) 0.092(5) 0.067(4) -0.015(3) -0.005(3) -0.024(4)
C38 0.073(5) 0.155(7) 0.050(4) -0.037(4) -0.003(3) -0.026(5)
C39 0.098(6) 0.047(4) 0.137(7) -0.013(4) -0.022(5) -0.011(4)
C41 0.052(3) 0.058(4) 0.040(3) 0.005(2) 0.015(2) 0.021(3)
C42 0.048(4) 0.065(4) 0.068(4) 0.011(3) 0.011(3) 0.006(3)
C43 0.068(5) 0.068(5) 0.096(5) -0.003(4) 0.006(4) 0.002(4)
C44 0.097(6) 0.085(6) 0.088(6) -0.029(4) 0.001(4) 0.020(5)
C45 0.123(7) 0.088(6) 0.062(4) -0.023(4) 0.001(4) 0.040(5)
C46 0.115(6) 0.062(4) 0.044(3) -0.006(3) 0.015(3) 0.033(4)
C47 0.099(6) 0.050(4) 0.119(6) -0.013(4) 0.015(5) -0.019(4)
C48 0.077(6) 0.075(5) 0.219(10) -0.019(6) 0.049(6) -0.035(4)
C49 0.260(13) 0.140(9) 0.097(7) 0.019(6) -0.086(8) -0.117(9)
C51 0.040(3) 0.029(3) 0.044(3) 0.002(2) 0.001(2) -0.006(2)
C52 0.055(3) 0.032(3) 0.044(3) 0.005(2) 0.005(2) -0.001(2)
C53 0.060(4) 0.049(3) 0.052(3) 0.014(3) -0.005(3) 0.001(3)
C54 0.050(4) 0.046(3) 0.098(5) 0.022(3) 0.006(3) 0.007(3)
C55 0.059(4) 0.059(4) 0.081(4) 0.006(3) 0.022(3) 0.009(3)
C56 0.049(3) 0.051(3) 0.054(3) 0.005(3) 0.010(3) 0.004(3)
C61 0.035(3) 0.063(4) 0.036(3) -0.002(2) 0.003(2) -0.018(3)
C62 0.056(4) 0.078(4) 0.059(4) 0.014(3) -0.002(3) -0.028(3)
C63 0.074(5) 0.126(7) 0.054(4) 0.029(4) -0.012(4) -0.055(5)
C64 0.060(5) 0.166(9) 0.056(4) -0.018(5) 0.014(4) -0.039(6)
C65 0.053(4) 0.130(7) 0.084(5) -0.044(5) 0.022(4) -0.016(4)
C66 0.045(4) 0.080(4) 0.066(4) -0.015(3) 0.010(3) -0.007(3)
C71 0.048(3) 0.027(3) 0.034(2) -0.0011(19) 0.003(2) 0.000(2)
C72 0.056(3) 0.039(3) 0.034(2) 0.001(2) 0.011(2) 0.001(2)
C73 0.074(4) 0.052(3) 0.038(3) 0.002(2) 0.020(3) -0.005(3)
C74 0.097(5) 0.052(4) 0.033(3) 0.011(2) 0.001(3) -0.003(3)
C75 0.072(4) 0.054(4) 0.046(3) 0.006(3) -0.009(3) -0.001(3)
C76 0.055(3) 0.040(3) 0.043(3) 0.006(2) 0.005(2) -0.003(2)
C81 0.055(3) 0.036(3) 0.043(3) 0.009(2) 0.017(2) 0.002(2)
C82 0.071(4) 0.059(4) 0.058(4) 0.011(3) 0.017(3) 0.021(3)
C83 0.087(5) 0.098(6) 0.083(5) 0.024(4) 0.023(4) 0.054(4)
C84 0.109(6) 0.063(5) 0.097(6) 0.028(4) 0.055(5) 0.039(4)
C85 0.113(6) 0.051(4) 0.069(4) -0.001(3) 0.041(4) 0.019(4)
C86 0.073(4) 0.047(3) 0.053(3) -0.005(3) 0.020(3) 0.007(3)
Li1 0.064(6) 0.053(6) 0.045(5) 0.009(4) 0.003(4) 0.002(5)
Li2 0.044(5) 0.060(6) 0.046(5) -0.004(4) 0.009(4) -0.005(4)

loop_
_atom_type_symbol
_atom_type_description
_atom_type_scat_dispersion_real
_atom_type_scat_dispersion_imag
_atom_type_scat_source
C C 0.0033 0.0016 'International Tables Vol C Tables 4.2.6.8 and 6.1.1.4'
H H 0.0000 0.0000 'International Tables Vol C Tables 4.2.6.8 and 6.1.1.4'
Li Li -0.0003 0.0001 'International Tables Vol C Tables 4.2.6.8 and 6.1.1.4'
N N 0.0061 0.0033 'International Tables Vol C Tables 4.2.6.8 and 6.1.1.4'
Si Si 0.0817 0.0704 'International Tables Vol C Tables 4.2.6.8 and 6.1.1.4'
P P 0.1023 0.0942 'International Tables Vol C Tables 4.2.6.8 and 6.1.1.4'

loop_
_geom_angle_atom_site_label_1
_geom_angle_atom_site_label_2
_geom_angle_atom_site_label_3
_geom_angle
_geom_angle_site_symmetry_1
_geom_angle_site_symmetry_3
_geom_angle_publ_flag
N1 P1 C1 113.5(2) . . ?
N1 P1 C11 111.2(2) . . ?
C1 P1 C11 104.9(2) . . ?
N1 P1 C21 110.5(3) . . ?
C1 P1 C21 112.3(2) . . ?
C11 P1 C21 104.0(2) . . ?
N2 P2 C1 107.5(2) . . ?
N2 P2 C41 113.5(2) . . ?
C1 P2 C41 107.9(3) . . ?
N2 P2 C31 110.8(2) . . ?
C1 P2 C31 113.8(2) . . ?
C41 P2 C31 103.4(3) . . ?
N3 P3 C2 107.8(2) . . ?
N3 P3 C51 111.3(2) . . ?
C2 P3 C51 110.9(2) . . ?
N3 P3 C61 110.8(2) . . ?
C2 P3 C61 111.9(2) . . ?
C51 P3 C61 104.3(2) . . ?
N4 P4 C2 109.1(2) . . ?
N4 P4 C71 112.9(2) . . ?
C2 P4 C71 111.6(2) . . ?
N4 P4 C81 112.6(2) . . ?
C2 P4 C81 109.8(2) . . ?
C71 P4 C81 100.7(2) . . ?
N1 Si1 C19 109.6(3) . . ?
N1 Si1 C18 110.7(4) . . ?
C19 Si1 C18 106.2(5) . . ?
N1 Si1 C17 115.2(3) . . ?
C19 Si1 C17 108.9(4) . . ?
C18 Si1 C17 105.9(4) . . ?
N2 Si2 C29 114.1(3) . . ?
N2 Si2 C28 106.3(2) . . ?
C29 Si2 C28 107.7(3) . . ?
N2 Si2 C27 112.1(3) . . ?
C29 Si2 C27 106.8(3) . . ?
C28 Si2 C27 109.7(3) . . ?
N3 Si3 C38 107.7(3) . . ?
N3 Si3 C39 113.8(3) . . ?
C38 Si3 C39 107.0(4) . . ?
N3 Si3 C37 113.5(2) . . ?
C38 Si3 C37 107.7(3) . . ?
C39 Si3 C37 106.9(3) . . ?
N4 Si4 C48 108.6(3) . . ?
N4 Si4 C49 113.6(3) . . ?
C48 Si4 C49 110.3(5) . . ?
N4 Si4 C47 112.5(3) . . ?
C48 Si4 C47 106.8(4) . . ?
C49 Si4 C47 104.9(5) . . ?
P1 N1 Si1 131.0(3) . . ?
P1 N1 Li1 102.7(4) . . ?
Si1 N1 Li1 122.5(4) . . ?
P2 N2 Si2 132.6(2) . . ?
P2 N2 Li2 102.3(3) . . ?
Si2 N2 Li2 124.4(3) . . ?
P3 N3 Si3 127.9(2) . . ?
P3 N3 Li1 108.1(3) . . ?
Si3 N3 Li1 123.4(3) . . ?
P4 N4 Si4 137.2(2) . . ?
P4 N4 Li2 94.6(3) . . ?
Si4 N4 Li2 127.1(3) . . ?
P2 C1 P1 133.7(3) . . ?
P2 C1 Li2 78.7(3) . . ?
P1 C1 Li2 138.3(3) . . ?
P2 C1 Li1 99.7(3) . . ?
P1 C1 Li1 74.1(3) . . ?
Li2 C1 Li1 74.9(3) . . ?
P4 C2 P3 133.8(3) . . ?
P4 C2 Li2 80.1(3) . . ?
P3 C2 Li2 117.3(3) . . ?
P4 C2 Li1 148.7(3) . . ?
P3 C2 Li1 76.5(2) . . ?
Li2 C2 Li1 77.2(3) . . ?
C16 C11 C12 117.6(4) . . ?
C16 C11 P1 123.8(3) . . ?
C12 C11 P1 118.5(4) . . ?
C11 C12 C13 121.0(5) . . ?
C14 C13 C12 120.3(5) . . ?
C13 C14 C15 119.5(5) . . ?
C14 C15 C16 120.5(5) . . ?
C15 C16 C11 121.0(5) . . ?
C26 C21 C22 119.5(5) . . ?
C26 C21 P1 121.2(5) . . ?
C22 C21 P1 119.2(4) . . ?
C23 C22 C21 119.6(7) . . ?
C24 C23 C22 119.2(8) . . ?
C25 C24 C23 121.0(7) . . ?
C24 C25 C26 120.8(8) . . ?
C21 C26 C25 119.9(8) . . ?
C36 C31 C32 118.1(6) . . ?
C36 C31 P2 119.3(4) . . ?
C32 C31 P2 122.4(5) . . ?
C31 C32 C33 120.9(7) . . ?
C34 C33 C32 119.8(7) . . ?
C33 C34 C35 122.0(7) . . ?
C36 C35 C34 117.5(8) . . ?
C31 C36 C35 121.7(7) . . ?
C42 C41 C46 117.6(6) . . ?
C42 C41 P2 119.1(4) . . ?
C46 C41 P2 123.2(4) . . ?
C41 C42 C43 121.0(6) . . ?
C44 C43 C42 119.7(7) . . ?
C43 C44 C45 119.7(7) . . ?
C44 C45 C46 120.6(7) . . ?
C45 C46 C41 121.4(6) . . ?
C56 C51 C52 117.4(5) . . ?
C56 C51 P3 117.6(4) . . ?
C52 C51 P3 125.0(4) . . ?
C53 C52 C51 120.5(5) . . ?
C54 C53 C52 120.6(5) . . ?
C53 C54 C55 120.8(5) . . ?
C54 C55 C56 118.1(5) . . ?
C55 C56 C51 122.6(5) . . ?
C62 C61 C66 118.1(5) . . ?
C62 C61 P3 124.8(5) . . ?
C66 C61 P3 116.9(4) . . ?
C61 C62 C63 119.6(7) . . ?
C64 C63 C62 118.6(7) . . ?
C65 C64 C63 121.9(7) . . ?
C64 C65 C66 119.0(8) . . ?
C65 C66 C61 122.8(7) . . ?
C76 C71 C72 119.2(4) . . ?
C76 C71 P4 119.9(4) . . ?
C72 C71 P4 120.9(4) . . ?
C71 C72 C73 120.0(5) . . ?
C74 C73 C72 120.6(5) . . ?
C73 C74 C75 120.0(5) . . ?
C74 C75 C76 119.8(6) . . ?
C71 C76 C75 120.3(5) . . ?
C82 C81 C86 117.4(5) . . ?
C82 C81 P4 122.4(4) . . ?
C86 C81 P4 119.9(4) . . ?
C81 C82 C83 121.5(6) . . ?
C84 C83 C82 119.4(7) . . ?
C85 C84 C83 120.4(6) . . ?
C84 C85 C86 120.8(6) . . ?
C85 C86 C81 120.4(6) . . ?
N3 Li1 N1 140.1(6) . . ?
N3 Li1 C1 147.7(5) . . ?
N1 Li1 C1 69.6(3) . . ?
N3 Li1 C2 66.3(3) . . ?
N1 Li1 C2 120.0(4) . . ?
C1 Li1 C2 88.6(3) . . ?
N2 Li2 N4 139.9(5) . . ?
N2 Li2 C2 144.3(5) . . ?
N4 Li2 C2 74.7(3) . . ?
N2 Li2 C1 70.3(3) . . ?
N4 Li2 C1 120.3(4) . . ?
C2 Li2 C1 102.6(4) . . ?
C10S C11S C12S 130.2(12) . . ?
C10S C11S C13S 109.1(12) . 3_556 ?
C12S C11S C13S 120.7(9) . 3_556 ?
C13S C12S C11S 126.1(9) . . ?
C12S C13S C11S 113.2(10) . 3_556 ?
C20S C21S C22S 129.2(15) . . ?
C20S C21S C22S 130.8(16) . 3_666 ?
C22S C21S C22S 99.8(10) . 3_666 ?
C23S C22S C21S 128.2(13) . . ?
C22S C23S C20S 133.7(15) . 3_666 ?
C22S C24S C20S 134.0(18) 3_666 3_666 ?

loop_
_geom_bond_atom_site_label_1
_geom_bond_atom_site_label_2
_geom_bond_distance
_geom_bond_site_symmetry_2
_geom_bond_publ_flag
P1 N1 1.583(4) . ?
P1 C1 1.730(5) . ?
P1 C11 1.812(5) . ?
P1 C21 1.830(5) . ?
P2 N2 1.585(4) . ?
P2 C1 1.727(5) . ?
P2 C41 1.814(6) . ?
P2 C31 1.831(5) . ?
P3 N3 1.593(4) . ?
P3 C2 1.743(5) . ?
P3 C51 1.818(5) . ?
P3 C61 1.818(5) . ?
P4 N4 1.576(4) . ?
P4 C2 1.731(5) . ?
P4 C71 1.825(5) . ?
P4 C81 1.829(5) . ?
Si1 N1 1.706(5) . ?
Si1 C19 1.823(8) . ?
Si1 C18 1.858(9) . ?
Si1 C17 1.873(7) . ?
Si2 N2 1.706(4) . ?
Si2 C29 1.845(7) . ?
Si2 C28 1.861(5) . ?
Si2 C27 1.871(6) . ?
Si3 N3 1.713(4) . ?
Si3 C38 1.848(6) . ?
Si3 C39 1.862(7) . ?
Si3 C37 1.867(6) . ?
Si4 N4 1.703(4) . ?
Si4 C48 1.834(7) . ?
Si4 C49 1.854(8) . ?
Si4 C47 1.871(7) . ?
N1 Li1 2.000(10) . ?
N2 Li2 1.997(9) . ?
N3 Li1 1.999(9) . ?
N4 Li2 2.050(9) . ?
C1 Li2 2.569(10) . ?
C1 Li1 2.737(11) . ?
C2 Li2 2.370(9) . ?
C2 Li1 2.784(10) . ?
C11 C16 1.388(6) . ?
C11 C12 1.390(6) . ?
C12 C13 1.390(7) . ?
C13 C14 1.370(8) . ?
C14 C15 1.370(7) . ?
C15 C16 1.387(7) . ?
C21 C26 1.363(8) . ?
C21 C22 1.414(8) . ?
C22 C23 1.393(8) . ?
C23 C24 1.389(13) . ?
C24 C25 1.340(13) . ?
C25 C26 1.403(9) . ?
C31 C36 1.375(9) . ?
C31 C32 1.389(7) . ?
C32 C33 1.391(9) . ?
C33 C34 1.323(12) . ?
C34 C35 1.405(11) . ?
C35 C36 1.392(9) . ?
C41 C42 1.380(7) . ?
C41 C46 1.391(7) . ?
C42 C43 1.409(9) . ?
C43 C44 1.370(10) . ?
C44 C45 1.373(10) . ?
C45 C46 1.375(9) . ?
C51 C56 1.392(7) . ?
C51 C52 1.398(6) . ?
C52 C53 1.382(7) . ?
C53 C54 1.375(8) . ?
C54 C55 1.382(8) . ?
C55 C56 1.389(8) . ?
C61 C62 1.363(7) . ?
C61 C66 1.415(8) . ?
C62 C63 1.434(9) . ?
C63 C64 1.392(11) . ?
C64 C65 1.346(11) . ?
C65 C66 1.356(8) . ?
C71 C76 1.381(7) . ?
C71 C72 1.386(6) . ?
C72 C73 1.391(7) . ?
C73 C74 1.356(8) . ?
C74 C75 1.387(8) . ?
C75 C76 1.388(7) . ?
C81 C82 1.375(8) . ?
C81 C86 1.403(7) . ?
C82 C83 1.389(8) . ?
C83 C84 1.378(10) . ?
C84 C85 1.342(10) . ?
C85 C86 1.385(8) . ?
C10S C11S 1.155(14) . ?
C11S C12S 1.397(11) . ?
C11S C13S 1.441(12) 3_556 ?
C12S C13S 1.242(11) . ?
C13S C11S 1.441(12) 3_556 ?
C20S C21S 1.098(17) . ?
C21S C22S 1.575(17) . ?
C21S C22S 1.584(16) 3_666 ?
C22S C23S 1.051(15) . ?
C23S C20S 1.600(19) 3_666 ?
C24S C22S 0.995(17) 3_666 ?
C24S C20S 1.62(2) 3_666 ?

loop_
_geom_torsion_atom_site_label_1
_geom_torsion_atom_site_label_2
_geom_torsion_atom_site_label_3
_geom_torsion_atom_site_label_4
_geom_torsion
_geom_torsion_site_symmetry_1
_geom_torsion_site_symmetry_2
_geom_torsion_site_symmetry_3
_geom_torsion_site_symmetry_4
_geom_torsion_publ_flag
C1 P1 N1 Si1 -154.9(3) . . . . ?
C11 P1 N1 Si1 -36.9(4) . . . . ?
C21 P1 N1 Si1 78.0(4) . . . . ?
C1 P1 N1 Li1 2.7(4) . . . . ?
C11 P1 N1 Li1 120.7(3) . . . . ?
C21 P1 N1 Li1 -124.3(3) . . . . ?
C19 Si1 N1 P1 109.0(5) . . . . ?
C18 Si1 N1 P1 -134.1(5) . . . . ?
C17 Si1 N1 P1 -14.1(5) . . . . ?
C19 Si1 N1 Li1 -44.9(6) . . . . ?
C18 Si1 N1 Li1 72.0(5) . . . . ?
C17 Si1 N1 Li1 -168.0(5) . . . . ?
C1 P2 N2 Si2 159.5(4) . . . . ?
C41 P2 N2 Si2 -81.2(4) . . . . ?
C31 P2 N2 Si2 34.6(5) . . . . ?
C1 P2 N2 Li2 -11.0(4) . . . . ?
C41 P2 N2 Li2 108.3(4) . . . . ?
C31 P2 N2 Li2 -135.9(4) . . . . ?
C29 Si2 N2 P2 -62.5(5) . . . . ?
C28 Si2 N2 P2 178.9(4) . . . . ?
C27 Si2 N2 P2 59.1(5) . . . . ?
C29 Si2 N2 Li2 106.2(5) . . . . ?
C28 Si2 N2 Li2 -12.4(5) . . . . ?
C27 Si2 N2 Li2 -132.2(4) . . . . ?
C2 P3 N3 Si3 159.4(3) . . . . ?
C51 P3 N3 Si3 -78.9(3) . . . . ?
C61 P3 N3 Si3 36.7(4) . . . . ?
C2 P3 N3 Li1 -12.3(4) . . . . ?
C51 P3 N3 Li1 109.4(4) . . . . ?
C61 P3 N3 Li1 -135.1(4) . . . . ?
C38 Si3 N3 P3 170.4(4) . . . . ?
C39 Si3 N3 P3 52.0(4) . . . . ?
C37 Si3 N3 P3 -70.6(4) . . . . ?
C38 Si3 N3 Li1 -19.0(5) . . . . ?
C39 Si3 N3 Li1 -137.4(5) . . . . ?
C37 Si3 N3 Li1 100.0(5) . . . . ?
C2 P4 N4 Si4 -156.5(4) . . . . ?
C71 P4 N4 Si4 78.8(4) . . . . ?
C81 P4 N4 Si4 -34.4(5) . . . . ?
C2 P4 N4 Li2 11.5(4) . . . . ?
C71 P4 N4 Li2 -113.2(3) . . . . ?
C81 P4 N4 Li2 133.6(3) . . . . ?
C48 Si4 N4 P4 175.6(5) . . . . ?
C49 Si4 N4 P4 -61.3(6) . . . . ?
C47 Si4 N4 P4 57.7(5) . . . . ?
C48 Si4 N4 Li2 10.7(6) . . . . ?
C49 Si4 N4 Li2 133.8(6) . . . . ?
C47 Si4 N4 Li2 -107.3(5) . . . . ?
N2 P2 C1 P1 158.1(4) . . . . ?
C41 P2 C1 P1 35.3(5) . . . . ?
C31 P2 C1 P1 -78.8(5) . . . . ?
N2 P2 C1 Li2 8.5(3) . . . . ?
C41 P2 C1 Li2 -114.3(3) . . . . ?
C31 P2 C1 Li2 131.6(3) . . . . ?
N2 P2 C1 Li1 80.8(3) . . . . ?
C41 P2 C1 Li1 -42.0(3) . . . . ?
C31 P2 C1 Li1 -156.1(3) . . . . ?
N1 P1 C1 P2 -90.3(4) . . . . ?
C11 P1 C1 P2 148.1(4) . . . . ?
C21 P1 C1 P2 35.8(5) . . . . ?
N1 P1 C1 Li2 41.6(5) . . . . ?
C11 P1 C1 Li2 -80.0(5) . . . . ?
C21 P1 C1 Li2 167.7(5) . . . . ?
N1 P1 C1 Li1 -2.0(3) . . . . ?
C11 P1 C1 Li1 -123.6(2) . . . . ?
C21 P1 C1 Li1 124.1(3) . . . . ?
N4 P4 C2 P3 -128.6(4) . . . . ?
C71 P4 C2 P3 -3.2(5) . . . . ?
C81 P4 C2 P3 107.6(4) . . . . ?
N4 P4 C2 Li2 -10.0(3) . . . . ?
C71 P4 C2 Li2 115.4(3) . . . . ?
C81 P4 C2 Li2 -133.8(3) . . . . ?
N4 P4 C2 Li1 33.9(7) . . . . ?
C71 P4 C2 Li1 159.4(6) . . . . ?
C81 P4 C2 Li1 -89.9(6) . . . . ?
N3 P3 C2 P4 179.4(3) . . . . ?
C51 P3 C2 P4 57.4(4) . . . . ?
C61 P3 C2 P4 -58.6(5) . . . . ?
N3 P3 C2 Li2 76.2(4) . . . . ?
C51 P3 C2 Li2 -45.8(4) . . . . ?
C61 P3 C2 Li2 -161.7(3) . . . . ?
N3 P3 C2 Li1 8.6(3) . . . . ?
C51 P3 C2 Li1 -113.3(3) . . . . ?
C61 P3 C2 Li1 130.7(3) . . . . ?
N1 P1 C11 C16 109.2(4) . . . . ?
C1 P1 C11 C16 -127.8(4) . . . . ?
C21 P1 C11 C16 -9.7(5) . . . . ?
N1 P1 C11 C12 -67.3(5) . . . . ?
C1 P1 C11 C12 55.8(5) . . . . ?
C21 P1 C11 C12 173.8(4) . . . . ?
C16 C11 C12 C13 -3.0(9) . . . . ?
P1 C11 C12 C13 173.6(5) . . . . ?
C11 C12 C13 C14 3.1(10) . . . . ?
C12 C13 C14 C15 -1.1(10) . . . . ?
C13 C14 C15 C16 -0.7(10) . . . . ?
C14 C15 C16 C11 0.6(9) . . . . ?
C12 C11 C16 C15 1.2(8) . . . . ?
P1 C11 C16 C15 -175.3(4) . . . . ?
N1 P1 C21 C26 -1.4(5) . . . . ?
C1 P1 C21 C26 -129.1(5) . . . . ?
C11 P1 C21 C26 118.0(5) . . . . ?
N1 P1 C21 C22 175.3(4) . . . . ?
C1 P1 C21 C22 47.6(5) . . . . ?
C11 P1 C21 C22 -65.3(4) . . . . ?
C26 C21 C22 C23 1.1(8) . . . . ?
P1 C21 C22 C23 -175.6(4) . . . . ?
C21 C22 C23 C24 -0.5(9) . . . . ?
C22 C23 C24 C25 0.2(12) . . . . ?
C23 C24 C25 C26 -0.5(14) . . . . ?
C22 C21 C26 C25 -1.4(9) . . . . ?
P1 C21 C26 C25 175.3(5) . . . . ?
C24 C25 C26 C21 1.2(12) . . . . ?
N2 P2 C31 C36 82.8(5) . . . . ?
C1 P2 C31 C36 -38.4(6) . . . . ?
C41 P2 C31 C36 -155.2(5) . . . . ?
N2 P2 C31 C32 -91.9(5) . . . . ?
C1 P2 C31 C32 146.9(5) . . . . ?
C41 P2 C31 C32 30.1(6) . . . . ?
C36 C31 C32 C33 2.0(9) . . . . ?
P2 C31 C32 C33 176.7(5) . . . . ?
C31 C32 C33 C34 0.0(11) . . . . ?
C32 C33 C34 C35 -1.8(13) . . . . ?
C33 C34 C35 C36 1.6(13) . . . . ?
C32 C31 C36 C35 -2.2(10) . . . . ?
P2 C31 C36 C35 -177.1(5) . . . . ?
C34 C35 C36 C31 0.5(11) . . . . ?
N2 P2 C41 C42 -15.6(5) . . . . ?
C1 P2 C41 C42 103.4(4) . . . . ?
C31 P2 C41 C42 -135.7(4) . . . . ?
N2 P2 C41 C46 166.0(5) . . . . ?
C1 P2 C41 C46 -75.0(5) . . . . ?
C31 P2 C41 C46 45.9(5) . . . . ?
C46 C41 C42 C43 1.8(8) . . . . ?
P2 C41 C42 C43 -176.7(4) . . . . ?
C41 C42 C43 C44 0.2(9) . . . . ?
C42 C43 C44 C45 -1.3(11) . . . . ?
C43 C44 C45 C46 0.4(11) . . . . ?
C44 C45 C46 C41 1.7(11) . . . . ?
C42 C41 C46 C45 -2.8(9) . . . . ?
P2 C41 C46 C45 175.6(5) . . . . ?
N3 P3 C51 C56 -20.5(5) . . . . ?
C2 P3 C51 C56 99.4(4) . . . . ?
C61 P3 C51 C56 -139.9(4) . . . . ?
N3 P3 C51 C52 160.4(4) . . . . ?
C2 P3 C51 C52 -79.7(4) . . . . ?
C61 P3 C51 C52 40.9(5) . . . . ?
C56 C51 C52 C53 -1.1(7) . . . . ?
P3 C51 C52 C53 178.0(4) . . . . ?
C51 C52 C53 C54 0.1(8) . . . . ?
C52 C53 C54 C55 1.5(9) . . . . ?
C53 C54 C55 C56 -1.9(9) . . . . ?
C54 C55 C56 C51 0.9(9) . . . . ?
C52 C51 C56 C55 0.6(8) . . . . ?
P3 C51 C56 C55 -178.6(4) . . . . ?
N3 P3 C61 C62 -91.4(5) . . . . ?
C2 P3 C61 C62 148.3(5) . . . . ?
C51 P3 C61 C62 28.4(5) . . . . ?
N3 P3 C61 C66 83.1(4) . . . . ?
C2 P3 C61 C66 -37.2(5) . . . . ?
C51 P3 C61 C66 -157.1(4) . . . . ?
C66 C61 C62 C63 2.4(8) . . . . ?
P3 C61 C62 C63 176.8(4) . . . . ?
C61 C62 C63 C64 -2.1(9) . . . . ?
C62 C63 C64 C65 0.7(11) . . . . ?
C63 C64 C65 C66 0.4(11) . . . . ?
C64 C65 C66 C61 -0.1(10) . . . . ?
C62 C61 C66 C65 -1.3(9) . . . . ?
P3 C61 C66 C65 -176.2(5) . . . . ?
N4 P4 C71 C76 14.2(4) . . . . ?
C2 P4 C71 C76 -109.1(4) . . . . ?
C81 P4 C71 C76 134.5(4) . . . . ?
N4 P4 C71 C72 -165.1(4) . . . . ?
C2 P4 C71 C72 71.7(4) . . . . ?
C81 P4 C71 C72 -44.8(4) . . . . ?
C76 C71 C72 C73 0.6(7) . . . . ?
P4 C71 C72 C73 179.8(4) . . . . ?
C71 C72 C73 C74 0.0(8) . . . . ?
C72 C73 C74 C75 -1.5(8) . . . . ?
C73 C74 C75 C76 2.4(8) . . . . ?
C72 C71 C76 C75 0.4(7) . . . . ?
P4 C71 C76 C75 -178.9(4) . . . . ?
C74 C75 C76 C71 -1.8(8) . . . . ?
N4 P4 C81 C82 -100.4(5) . . . . ?
C2 P4 C81 C82 21.3(5) . . . . ?
C71 P4 C81 C82 139.1(4) . . . . ?
N4 P4 C81 C86 74.4(4) . . . . ?
C2 P4 C81 C86 -163.9(4) . . . . ?
C71 P4 C81 C86 -46.1(4) . . . . ?
C86 C81 C82 C83 -0.5(8) . . . . ?
P4 C81 C82 C83 174.4(5) . . . . ?
C81 C82 C83 C84 0.1(10) . . . . ?
C82 C83 C84 C85 1.7(11) . . . . ?
C83 C84 C85 C86 -3.0(11) . . . . ?
C84 C85 C86 C81 2.6(9) . . . . ?
C82 C81 C86 C85 -0.8(8) . . . . ?
P4 C81 C86 C85 -175.9(4) . . . . ?
P3 N3 Li1 N1 117.1(7) . . . . ?
Si3 N3 Li1 N1 -55.1(9) . . . . ?
P3 N3 Li1 C1 -33.8(9) . . . . ?
Si3 N3 Li1 C1 154.0(6) . . . . ?
P3 N3 Li1 C2 8.0(3) . . . . ?
Si3 N3 Li1 C2 -164.2(3) . . . . ?
P1 N1 Li1 N3 -165.6(7) . . . . ?
Si1 N1 Li1 N3 -5.5(10) . . . . ?
P1 N1 Li1 C1 -1.7(2) . . . . ?
Si1 N1 Li1 C1 158.4(3) . . . . ?
P1 N1 Li1 C2 -77.5(5) . . . . ?
Si1 N1 Li1 C2 82.6(5) . . . . ?
P2 C1 Li1 N3 -65.0(9) . . . . ?
P1 C1 Li1 N3 162.1(9) . . . . ?
Li2 C1 Li1 N3 10.5(8) . . . . ?
P2 C1 Li1 N1 134.5(3) . . . . ?
P1 C1 Li1 N1 1.6(2) . . . . ?
Li2 C1 Li1 N1 -150.1(4) . . . . ?
P2 C1 Li1 C2 -102.6(3) . . . . ?
P1 C1 Li1 C2 124.5(3) . . . . ?
Li2 C1 Li1 C2 -27.2(3) . . . . ?
P4 C2 Li1 N3 -174.3(5) . . . . ?
P3 C2 Li1 N3 -7.1(2) . . . . ?
Li2 C2 Li1 N3 -129.7(4) . . . . ?
P4 C2 Li1 N1 50.2(9) . . . . ?
P3 C2 Li1 N1 -142.7(5) . . . . ?
Li2 C2 Li1 N1 94.7(5) . . . . ?
P4 C2 Li1 C1 -15.2(7) . . . . ?
P3 C2 Li1 C1 152.0(3) . . . . ?
Li2 C2 Li1 C1 29.4(3) . . . . ?
P2 N2 Li2 N4 121.5(7) . . . . ?
Si2 N2 Li2 N4 -50.0(9) . . . . ?
P2 N2 Li2 C2 -76.7(8) . . . . ?
Si2 N2 Li2 C2 111.8(8) . . . . ?
P2 N2 Li2 C1 7.4(3) . . . . ?
Si2 N2 Li2 C1 -164.1(3) . . . . ?
P4 N4 Li2 N2 160.9(7) . . . . ?
Si4 N4 Li2 N2 -29.3(10) . . . . ?
P4 N4 Li2 C2 -8.2(3) . . . . ?
Si4 N4 Li2 C2 161.6(3) . . . . ?
P4 N4 Li2 C1 -104.0(4) . . . . ?
Si4 N4 Li2 C1 65.8(6) . . . . ?
P4 C2 Li2 N2 -160.4(8) . . . . ?
P3 C2 Li2 N2 -25.9(10) . . . . ?
Li1 C2 Li2 N2 41.3(8) . . . . ?
P4 C2 Li2 N4 7.5(2) . . . . ?
P3 C2 Li2 N4 142.0(3) . . . . ?
Li1 C2 Li2 N4 -150.8(4) . . . . ?
P4 C2 Li2 C1 126.0(3) . . . . ?
P3 C2 Li2 C1 -99.5(4) . . . . ?
Li1 C2 Li2 C1 -32.3(3) . . . . ?
P2 C1 Li2 N2 -6.8(2) . . . . ?
P1 C1 Li2 N2 -153.5(5) . . . . ?
Li1 C1 Li2 N2 -110.2(3) . . . . ?
P2 C1 Li2 N4 -143.8(5) . . . . ?
P1 C1 Li2 N4 69.5(7) . . . . ?
Li1 C1 Li2 N4 112.8(5) . . . . ?
P2 C1 Li2 C2 136.7(3) . . . . ?
P1 C1 Li2 C2 -10.0(6) . . . . ?
Li1 C1 Li2 C2 33.3(3) . . . . ?
C10S C11S C12S C13S 178.6(13) . . . . ?
C13S C11S C12S C13S 0.2(17) 3_556 . . . ?
C11S C12S C13S C11S -0.2(16) . . . 3_556 ?
C20S C21S C22S C23S 177.4(18) . . . . ?
C22S C21S C22S C23S 2.4(16) 3_666 . . . ?
C21S C22S C23S C20S -1(3) . . . 3_666 ?
